data_7121074
loop_
_publ_author_name
'de Bruin-Dickason, Caspar N'
'Sutcliffe, Thomas'
'Alvarez Lamsfus, Carlos'
'Deacon, Glen B.'
'Maron, Laurent'
'Jones, Cameron'

_publ_section_title
;
 Kinetic stabilisation of a molecular strontium hydride complex using an
 extremely bulky amidinate ligand.
;
_journal_issue 7
_journal_name_full 'Chemical communications (Cambridge, England)'
_journal_page_first 786
_journal_page_last 789
_journal_paper_doi 10.1039/c7cc09362d
_journal_volume 54
_journal_year 2018
_chemical_formula_sum 'C65 H79 Mg N2'
_chemical_formula_weight 912.61
_space_group_IT_number 14
_space_group_name_Hall '-P 2yn'
_space_group_name_H-M_alt 'P 1 21/n 1'
_symmetry_cell_setting monoclinic
_symmetry_space_group_name_Hall '-P 2yn'
_symmetry_space_group_name_H-M 'P 1 21/n 1'
_atom_sites_solution_hydrogens geom
_atom_sites_solution_primary direct
_atom_sites_solution_secondary difmap
_audit_creation_method SHELXL-97
_audit_update_record
;
2017-12-05 deposited with the CCDC.
2018-01-02 downloaded from the CCDC.
;
_cell_angle_alpha 90.00
_cell_angle_beta 103.99(3)
_cell_angle_gamma 90.00
_cell_formula_units_Z 4
_cell_length_a 10.920(2)
_cell_length_b 36.006(7)
_cell_length_c 13.878(3)
_cell_measurement_reflns_used 10788
_cell_measurement_temperature 123(2)
_cell_measurement_theta_max 26.37
_cell_measurement_theta_min 1.13
_cell_volume 5294.8(19)
_computing_cell_refinement 'Bruker SAINT'
_computing_data_collection 'Bruker APEX2'
_computing_data_reduction 'Bruker SAINT'
_computing_molecular_graphics 'Bruker SHELXTL'
_computing_publication_material 'Bruker SHELXTL'
_computing_structure_refinement 'SHELXL-97 (Sheldrick, 1997)'
_computing_structure_solution 'SHELXS-97 (Sheldrick 2008)'
_diffrn_ambient_temperature 123(2)
_diffrn_measured_fraction_theta_full 0.994
_diffrn_measured_fraction_theta_max 0.994
_diffrn_measurement_device_type 'Bruker Apex X8'
_diffrn_radiation_monochromator graphite
_diffrn_radiation_source 'fine-focus sealed tube'
_diffrn_radiation_type MoK\a
_diffrn_radiation_wavelength 0.71073
_diffrn_reflns_av_R_equivalents 0.0846
_diffrn_reflns_av_sigmaI/netI 0.0541
_diffrn_reflns_limit_h_max 13
_diffrn_reflns_limit_h_min -13
_diffrn_reflns_limit_k_max 45
_diffrn_reflns_limit_k_min -45
_diffrn_reflns_limit_l_max 17
_diffrn_reflns_limit_l_min -17
_diffrn_reflns_number 49026
_diffrn_reflns_theta_full 26.37
_diffrn_reflns_theta_max 26.37
_diffrn_reflns_theta_min 1.13
_exptl_absorpt_coefficient_mu 0.076
_exptl_absorpt_correction_T_max 0.993
_exptl_absorpt_correction_T_min 0.989
_exptl_absorpt_correction_type multi-scan
_exptl_absorpt_process_details 'Sortav (Blessing)'
_exptl_crystal_colour colorless
_exptl_crystal_density_diffrn 1.145
_exptl_crystal_density_method 'not measured'
_exptl_crystal_description block
_exptl_crystal_F_000 1980
_exptl_crystal_size_max 0.12
_exptl_crystal_size_mid 0.10
_exptl_crystal_size_min 0.09
_refine_diff_density_max 0.707
_refine_diff_density_min -0.390
_refine_diff_density_rms 0.063
_refine_ls_extinction_method none
_refine_ls_goodness_of_fit_ref 1.042
_refine_ls_hydrogen_treatment constr
_refine_ls_matrix_type full
_refine_ls_number_parameters 621
_refine_ls_number_reflns 10788
_refine_ls_number_restraints 0
_refine_ls_restrained_S_all 1.042
_refine_ls_R_factor_all 0.0951
_refine_ls_R_factor_gt 0.0746
_refine_ls_shift/su_max 0.001
_refine_ls_shift/su_mean 0.000
_refine_ls_structure_factor_coef Fsqd
_refine_ls_weighting_details 'calc w=1/[\s^2^(Fo^2^)+(0.0805P)^2^+6.7442P] where P=(Fo^2^+2Fc^2^)/3'
_refine_ls_weighting_scheme calc
_refine_ls_wR_factor_gt 0.1777
_refine_ls_wR_factor_ref 0.1919
_reflns_number_gt 8333
_reflns_number_total 10788
_reflns_threshold_expression >2sigma(I)
_cod_data_source_file c7cc09362d2.cif
_cod_data_source_block compound6
_cod_depositor_comments 'Adding full bibliography for 7121071--7121080.cif.'
_cod_original_cell_volume 5294.9(18)
_cod_original_sg_symbol_H-M P2(1)/n
_cod_database_code 7121074

loop_
_symmetry_equiv_pos_as_xyz
'x, y, z'
'-x+1/2, y+1/2, -z+1/2'
'-x, -y, -z'
'x-1/2, -y-1/2, z-1/2'

loop_
_atom_site_label
_atom_site_type_symbol
_atom_site_fract_x
_atom_site_fract_y
_atom_site_fract_z
_atom_site_U_iso_or_equiv
_atom_site_adp_type
_atom_site_occupancy
_atom_site_symmetry_multiplicity
_atom_site_calc_flag
_atom_site_refinement_flags
Mg1 Mg 0.42508(8) 0.60720(2) 0.38722(6) 0.0253(2) Uani 1 1 d .
N1 N 0.22992(18) 0.61133(5) 0.36506(14) 0.0216(4) Uani 1 1 d .
C1 C 0.5678(3) 0.59653(8) 0.5145(2) 0.0332(6) Uani 1 1 d .
H1A H 0.6450 0.5900 0.4928 0.040 Uiso 1 1 calc R
H1B H 0.5856 0.6200 0.5523 0.040 Uiso 1 1 calc R
N2 N 0.33391(18) 0.63961(5) 0.26837(14) 0.0213(4) Uani 1 1 d .
C2 C 0.5471(3) 0.56646(8) 0.5862(2) 0.0366(6) Uani 1 1 d .
H2A H 0.5547 0.5419 0.5563 0.044 Uiso 1 1 calc R
H2B H 0.4600 0.5687 0.5949 0.044 Uiso 1 1 calc R
C3 C 0.6405(4) 0.56814(9) 0.6898(2) 0.0484(8) Uani 1 1 d .
H3A H 0.6362 0.5445 0.7254 0.058 Uiso 1 1 calc R
H3B H 0.7275 0.5709 0.6813 0.058 Uiso 1 1 calc R
C4 C 0.6117(4) 0.60026(10) 0.7522(3) 0.0575(9) Uani 1 1 d .
H4A H 0.6095 0.6235 0.7151 0.086 Uiso 1 1 calc R
H4B H 0.6773 0.6018 0.8142 0.086 Uiso 1 1 calc R
H4C H 0.5296 0.5962 0.7673 0.086 Uiso 1 1 calc R
C5 C 0.2194(2) 0.63328(6) 0.28471(16) 0.0192(4) Uani 1 1 d .
C6 C 0.0925(2) 0.64775(6) 0.22035(16) 0.0202(5) Uani 1 1 d .
C7 C 0.0270(2) 0.67377(7) 0.28048(18) 0.0243(5) Uani 1 1 d .
H7A H 0.0806 0.6959 0.3018 0.029 Uiso 1 1 calc R
H7B H 0.0166 0.6607 0.3408 0.029 Uiso 1 1 calc R
C8 C 0.0055(2) 0.61401(7) 0.18461(18) 0.0247(5) Uani 1 1 d .
H8A H 0.0457 0.5975 0.1442 0.030 Uiso 1 1 calc R
H8B H -0.0056 0.5997 0.2429 0.030 Uiso 1 1 calc R
C9 C 0.1045(2) 0.66958(7) 0.12623(18) 0.0265(5) Uani 1 1 d .
H9A H 0.1589 0.6916 0.1466 0.032 Uiso 1 1 calc R
H9B H 0.1451 0.6536 0.0850 0.032 Uiso 1 1 calc R
C10 C -0.0262(2) 0.68229(7) 0.06414(18) 0.0278(5) Uani 1 1 d .
H10 H -0.0154 0.6961 0.0043 0.033 Uiso 1 1 calc R
C11 C -0.1073(3) 0.64786(7) 0.03124(19) 0.0299(5) Uani 1 1 d .
H11A H -0.0661 0.6317 -0.0093 0.036 Uiso 1 1 calc R
H11B H -0.1907 0.6554 -0.0101 0.036 Uiso 1 1 calc R
C12 C -0.1244(2) 0.62654(7) 0.12229(18) 0.0271(5) Uani 1 1 d .
H12 H -0.1792 0.6044 0.1007 0.033 Uiso 1 1 calc R
C13 C -0.1849(2) 0.65183(7) 0.18614(19) 0.0272(5) Uani 1 1 d .
H13A H -0.2699 0.6594 0.1479 0.033 Uiso 1 1 calc R
H13B H -0.1944 0.6381 0.2457 0.033 Uiso 1 1 calc R
C14 C -0.1040(2) 0.68629(7) 0.21812(19) 0.0279(5) Uani 1 1 d .
H14 H -0.1453 0.7027 0.2591 0.033 Uiso 1 1 calc R
C15 C -0.0876(3) 0.70749(7) 0.1265(2) 0.0305(6) Uani 1 1 d .
H15A H -0.1708 0.7159 0.0868 0.037 Uiso 1 1 calc R
H15B H -0.0341 0.7297 0.1474 0.037 Uiso 1 1 calc R
C16 C 0.1390(2) 0.60366(6) 0.42071(17) 0.0219(5) Uani 1 1 d .
C17 C 0.1231(2) 0.62845(7) 0.49547(17) 0.0246(5) Uani 1 1 d .
C18 C 0.0374(2) 0.61941(8) 0.55174(19) 0.0308(6) Uani 1 1 d .
H18 H 0.0245 0.6363 0.6009 0.037 Uiso 1 1 calc R
C19 C -0.0292(3) 0.58633(8) 0.5375(2) 0.0355(6) Uani 1 1 d .
H19 H -0.0893 0.5809 0.5749 0.043 Uiso 1 1 calc R
C20 C -0.0070(2) 0.56110(8) 0.4680(2) 0.0310(6) Uani 1 1 d .
H20 H -0.0506 0.5380 0.4599 0.037 Uiso 1 1 calc R
C21 C 0.0775(2) 0.56877(7) 0.40983(18) 0.0245(5) Uani 1 1 d .
C22 C 0.1118(2) 0.53905(7) 0.34345(19) 0.0271(5) Uani 1 1 d .
H22 H 0.1445 0.5518 0.2908 0.033 Uiso 1 1 calc R
C23 C 0.0023(3) 0.51404(8) 0.2916(2) 0.0402(7) Uani 1 1 d .
H23A H -0.0279 0.4998 0.3414 0.060 Uiso 1 1 calc R
H23B H 0.0313 0.4969 0.2468 0.060 Uiso 1 1 calc R
H23C H -0.0665 0.5294 0.2532 0.060 Uiso 1 1 calc R
C24 C 0.2193(3) 0.51525(8) 0.4050(2) 0.0368(6) Uani 1 1 d .
H24A H 0.2909 0.5313 0.4351 0.055 Uiso 1 1 calc R
H24B H 0.2457 0.4969 0.3618 0.055 Uiso 1 1 calc R
H24C H 0.1898 0.5024 0.4574 0.055 Uiso 1 1 calc R
C25 C 0.2042(3) 0.66313(7) 0.51960(19) 0.0293(5) Uani 1 1 d .
H25 H 0.2396 0.6687 0.4611 0.035 Uiso 1 1 calc R
C26 C 0.1324(3) 0.69759(8) 0.5406(2) 0.0413(7) Uani 1 1 d .
H26A H 0.0605 0.7022 0.4841 0.062 Uiso 1 1 calc R
H26B H 0.1889 0.7191 0.5505 0.062 Uiso 1 1 calc R
H26C H 0.1018 0.6935 0.6005 0.062 Uiso 1 1 calc R
C27 C 0.3152(3) 0.65504(9) 0.6086(2) 0.0404(7) Uani 1 1 d .
H27A H 0.2828 0.6483 0.6662 0.061 Uiso 1 1 calc R
H27B H 0.3683 0.6772 0.6242 0.061 Uiso 1 1 calc R
H27C H 0.3653 0.6345 0.5922 0.061 Uiso 1 1 calc R
C28 C 0.3691(2) 0.65665(6) 0.18775(17) 0.0209(5) Uani 1 1 d .
C29 C 0.4118(2) 0.69368(6) 0.19536(17) 0.0223(5) Uani 1 1 d .
C30 C 0.4520(2) 0.70919(7) 0.11663(17) 0.0242(5) Uani 1 1 d .
H30 H 0.4782 0.7344 0.1208 0.029 Uiso 1 1 calc R
C31 C 0.4550(2) 0.68886(7) 0.03129(17) 0.0241(5) Uani 1 1 d .
C32 C 0.4194(2) 0.65180(7) 0.02770(17) 0.0232(5) Uani 1 1 d .
H32 H 0.4240 0.6373 -0.0286 0.028 Uiso 1 1 calc R
C33 C 0.3772(2) 0.63532(6) 0.10428(17) 0.0214(5) Uani 1 1 d .
C34 C 0.3453(2) 0.59399(6) 0.10318(17) 0.0225(5) Uani 1 1 d .
H34 H 0.2651 0.5917 0.1254 0.027 Uiso 1 1 calc R
C35 C 0.4474(2) 0.57371(6) 0.18004(18) 0.0239(5) Uani 1 1 d .
C36 C 0.5746(2) 0.58245(7) 0.1931(2) 0.0317(6) Uani 1 1 d .
H36 H 0.5986 0.6013 0.1534 0.038 Uiso 1 1 calc R
C37 C 0.6671(3) 0.56397(8) 0.2632(2) 0.0354(6) Uani 1 1 d .
H37 H 0.7535 0.5702 0.2710 0.042 Uiso 1 1 calc R
C38 C 0.6337(3) 0.53653(8) 0.3217(2) 0.0343(6) Uani 1 1 d .
H38 H 0.6970 0.5239 0.3694 0.041 Uiso 1 1 calc R
C39 C 0.5083(3) 0.52757(8) 0.3106(2) 0.0338(6) Uani 1 1 d .
H39 H 0.4851 0.5089 0.3511 0.041 Uiso 1 1 calc R
C40 C 0.4153(2) 0.54602(7) 0.23961(19) 0.0282(5) Uani 1 1 d .
H40 H 0.3291 0.5396 0.2320 0.034 Uiso 1 1 calc R
C41 C 0.3203(2) 0.57727(7) -0.00100(18) 0.0256(5) Uani 1 1 d .
C42 C 0.2121(3) 0.58835(7) -0.0713(2) 0.0326(6) Uani 1 1 d .
H42 H 0.1546 0.6050 -0.0523 0.039 Uiso 1 1 calc R
C43 C 0.1867(3) 0.57555(8) -0.1682(2) 0.0394(7) Uani 1 1 d .
H43 H 0.1131 0.5837 -0.2151 0.047 Uiso 1 1 calc R
C44 C 0.2689(3) 0.55089(9) -0.1967(2) 0.0426(7) Uani 1 1 d .
H44 H 0.2517 0.5420 -0.2630 0.051 Uiso 1 1 calc R
C45 C 0.3751(3) 0.53941(9) -0.1285(2) 0.0436(7) Uani 1 1 d .
H45 H 0.4315 0.5225 -0.1478 0.052 Uiso 1 1 calc R
C46 C 0.4009(3) 0.55249(8) -0.0309(2) 0.0347(6) Uani 1 1 d .
H46 H 0.4747 0.5443 0.0156 0.042 Uiso 1 1 calc R
C47 C 0.4173(2) 0.71426(6) 0.29248(17) 0.0227(5) Uani 1 1 d .
H47 H 0.3376 0.7082 0.3127 0.027 Uiso 1 1 calc R
C48 C 0.5265(2) 0.70062(7) 0.37584(18) 0.0261(5) Uani 1 1 d .
C49 C 0.5288(3) 0.71104(9) 0.4729(2) 0.0379(6) Uani 1 1 d .
H49 H 0.4586 0.7237 0.4865 0.045 Uiso 1 1 calc R
C50 C 0.6324(3) 0.70306(9) 0.5498(2) 0.0448(7) Uani 1 1 d .
H50 H 0.6334 0.7107 0.6155 0.054 Uiso 1 1 calc R
C51 C 0.7349(3) 0.68395(9) 0.5313(2) 0.0400(7) Uani 1 1 d .
H51 H 0.8064 0.6788 0.5839 0.048 Uiso 1 1 calc R
C52 C 0.7322(3) 0.67247(8) 0.4361(2) 0.0357(6) Uani 1 1 d .
H52 H 0.8010 0.6588 0.4233 0.043 Uiso 1 1 calc R
C53 C 0.6290(2) 0.68079(8) 0.35870(18) 0.0291(5) Uani 1 1 d .
H53 H 0.6282 0.6729 0.2932 0.035 Uiso 1 1 calc R
C54 C 0.4254(2) 0.75647(7) 0.28786(17) 0.0249(5) Uani 1 1 d .
C55 C 0.3213(3) 0.77797(7) 0.28955(17) 0.0289(5) Uani 1 1 d .
H55 H 0.2434 0.7663 0.2900 0.035 Uiso 1 1 calc R
C56 C 0.3292(3) 0.81672(8) 0.29067(19) 0.0347(6) Uani 1 1 d .
H56 H 0.2568 0.8312 0.2911 0.042 Uiso 1 1 calc R
C57 C 0.4425(3) 0.83393(8) 0.29107(19) 0.0375(7) Uani 1 1 d .
H57 H 0.4479 0.8603 0.2917 0.045 Uiso 1 1 calc R
C58 C 0.5473(3) 0.81287(8) 0.2905(2) 0.0388(7) Uani 1 1 d .
H58 H 0.6255 0.8246 0.2917 0.047 Uiso 1 1 calc R
C59 C 0.5387(3) 0.77439(8) 0.2882(2) 0.0347(6) Uani 1 1 d .
H59 H 0.6112 0.7600 0.2869 0.042 Uiso 1 1 calc R
C60 C 0.4943(3) 0.70747(7) -0.05482(19) 0.0320(6) Uani 1 1 d .
H60 H 0.5700 0.7231 -0.0263 0.038 Uiso 1 1 calc R
C61 C 0.3923(4) 0.73271(10) -0.1082(3) 0.0564(9) Uani 1 1 d .
H61A H 0.3178 0.7180 -0.1397 0.085 Uiso 1 1 calc R
H61B H 0.4217 0.7465 -0.1592 0.085 Uiso 1 1 calc R
H61C H 0.3704 0.7502 -0.0609 0.085 Uiso 1 1 calc R
C62 C 0.5303(3) 0.68063(9) -0.1278(2) 0.0409(7) Uani 1 1 d .
H62A H 0.5963 0.6638 -0.0921 0.061 Uiso 1 1 calc R
H62B H 0.5617 0.6946 -0.1774 0.061 Uiso 1 1 calc R
H62C H 0.4560 0.6662 -0.1610 0.061 Uiso 1 1 calc R
C63 C 0.2678(4) 0.46225(11) 0.0289(3) 0.0650(10) Uani 1 1 d .
H63A H 0.2742 0.4686 -0.0384 0.097 Uiso 1 1 calc R
H63B H 0.3047 0.4377 0.0469 0.097 Uiso 1 1 calc R
H63C H 0.3136 0.4808 0.0758 0.097 Uiso 1 1 calc R
C64 C 0.1304(3) 0.46191(9) 0.0326(3) 0.0570(9) Uani 1 1 d .
H64A H 0.1239 0.4543 0.0997 0.068 Uiso 1 1 calc R
H64B H 0.0841 0.4435 -0.0156 0.068 Uiso 1 1 calc R
C65 C 0.0703(3) 0.49989(9) 0.0086(3) 0.0470(8) Uani 1 1 d .
H65A H 0.1064 0.5170 0.0641 0.056 Uiso 1 1 calc R
H65B H 0.0930 0.5096 -0.0515 0.056 Uiso 1 1 calc R

loop_
_atom_site_aniso_label
_atom_site_aniso_U_11
_atom_site_aniso_U_22
_atom_site_aniso_U_33
_atom_site_aniso_U_23
_atom_site_aniso_U_13
_atom_site_aniso_U_12
Mg1 0.0212(4) 0.0272(4) 0.0269(4) 0.0052(3) 0.0048(3) 0.0029(3)
N1 0.0200(10) 0.0222(10) 0.0228(9) 0.0054(7) 0.0057(7) 0.0025(8)
C1 0.0285(13) 0.0369(15) 0.0330(14) 0.0048(11) 0.0048(11) 0.0016(11)
N2 0.0195(10) 0.0237(10) 0.0205(9) 0.0003(7) 0.0048(7) -0.0025(8)
C2 0.0401(16) 0.0285(14) 0.0392(15) 0.0058(11) 0.0054(12) 0.0033(12)
C3 0.065(2) 0.0365(16) 0.0392(17) 0.0053(13) 0.0047(15) 0.0025(15)
C4 0.082(3) 0.0407(18) 0.0451(19) -0.0029(15) 0.0066(17) -0.0025(17)
C5 0.0220(11) 0.0157(10) 0.0196(10) -0.0030(8) 0.0047(8) -0.0007(8)
C6 0.0211(11) 0.0179(10) 0.0210(11) -0.0002(8) 0.0039(9) -0.0008(9)
C7 0.0263(12) 0.0222(12) 0.0243(12) -0.0001(9) 0.0059(9) 0.0006(9)
C8 0.0255(12) 0.0219(11) 0.0263(12) -0.0014(9) 0.0054(9) -0.0004(9)
C9 0.0261(13) 0.0270(12) 0.0257(12) 0.0032(9) 0.0050(10) 0.0000(10)
C10 0.0284(13) 0.0306(13) 0.0238(12) 0.0053(10) 0.0054(10) 0.0003(10)
C11 0.0310(13) 0.0317(13) 0.0257(12) -0.0004(10) 0.0045(10) 0.0025(11)
C12 0.0270(13) 0.0266(12) 0.0273(12) -0.0022(10) 0.0058(10) -0.0035(10)
C13 0.0233(12) 0.0280(13) 0.0304(13) 0.0022(10) 0.0066(10) 0.0029(10)
C14 0.0300(13) 0.0258(12) 0.0287(12) -0.0025(10) 0.0088(10) 0.0009(10)
C15 0.0323(14) 0.0237(12) 0.0352(14) 0.0054(10) 0.0073(11) 0.0034(10)
C16 0.0196(11) 0.0235(11) 0.0225(11) 0.0052(9) 0.0047(9) 0.0035(9)
C17 0.0245(12) 0.0265(12) 0.0226(11) 0.0041(9) 0.0050(9) 0.0052(10)
C18 0.0309(14) 0.0377(14) 0.0252(12) 0.0019(10) 0.0095(10) 0.0076(11)
C19 0.0291(14) 0.0494(17) 0.0321(14) 0.0063(12) 0.0154(11) -0.0001(12)
C20 0.0287(13) 0.0332(14) 0.0326(13) 0.0065(11) 0.0103(11) -0.0044(11)
C21 0.0220(12) 0.0249(12) 0.0263(12) 0.0063(9) 0.0050(9) 0.0028(9)
C22 0.0299(13) 0.0207(12) 0.0315(13) 0.0027(10) 0.0086(10) 0.0019(10)
C23 0.0372(16) 0.0318(14) 0.0493(17) -0.0064(13) 0.0058(13) -0.0010(12)
C24 0.0336(15) 0.0303(14) 0.0471(16) 0.0085(12) 0.0109(12) 0.0064(11)
C25 0.0336(14) 0.0256(12) 0.0270(12) -0.0012(10) 0.0042(10) 0.0021(10)
C26 0.0537(19) 0.0295(14) 0.0386(16) -0.0040(12) 0.0073(13) 0.0072(13)
C27 0.0372(16) 0.0404(16) 0.0380(15) -0.0002(12) -0.0016(12) -0.0026(13)
C28 0.0184(11) 0.0227(11) 0.0207(11) 0.0022(9) 0.0027(8) -0.0017(9)
C29 0.0202(11) 0.0230(11) 0.0227(11) -0.0013(9) 0.0030(9) -0.0020(9)
C30 0.0275(12) 0.0214(11) 0.0234(11) -0.0010(9) 0.0055(9) -0.0055(9)
C31 0.0255(12) 0.0255(12) 0.0215(11) -0.0001(9) 0.0057(9) -0.0062(10)
C32 0.0245(12) 0.0236(12) 0.0211(11) -0.0040(9) 0.0049(9) -0.0042(9)
C33 0.0193(11) 0.0211(11) 0.0227(11) -0.0003(9) 0.0031(9) -0.0023(9)
C34 0.0214(11) 0.0198(11) 0.0265(12) 0.0014(9) 0.0062(9) -0.0023(9)
C35 0.0243(12) 0.0197(11) 0.0278(12) -0.0031(9) 0.0067(9) -0.0009(9)
C36 0.0262(13) 0.0283(13) 0.0401(15) 0.0056(11) 0.0068(11) -0.0003(10)
C37 0.0242(13) 0.0332(14) 0.0472(16) -0.0005(12) 0.0057(11) 0.0004(11)
C38 0.0324(14) 0.0313(14) 0.0365(14) 0.0010(11) 0.0027(11) 0.0074(11)
C39 0.0376(15) 0.0273(13) 0.0367(14) 0.0056(11) 0.0091(11) 0.0037(11)
C40 0.0275(13) 0.0245(12) 0.0335(13) 0.0008(10) 0.0091(10) -0.0011(10)
C41 0.0272(12) 0.0200(11) 0.0299(12) -0.0029(9) 0.0077(10) -0.0078(9)
C42 0.0332(14) 0.0292(13) 0.0334(14) -0.0056(11) 0.0043(11) -0.0024(11)
C43 0.0431(17) 0.0403(16) 0.0311(14) -0.0060(12) 0.0016(12) -0.0050(13)
C44 0.0491(18) 0.0440(17) 0.0351(15) -0.0179(13) 0.0109(13) -0.0136(14)
C45 0.0454(18) 0.0432(17) 0.0441(17) -0.0168(13) 0.0143(14) -0.0008(14)
C46 0.0334(15) 0.0326(14) 0.0380(15) -0.0071(11) 0.0086(11) -0.0016(11)
C47 0.0243(12) 0.0229(11) 0.0216(11) -0.0023(9) 0.0069(9) -0.0045(9)
C48 0.0255(12) 0.0292(13) 0.0229(12) -0.0020(9) 0.0045(9) -0.0045(10)
C49 0.0367(15) 0.0479(17) 0.0278(13) -0.0051(12) 0.0056(11) 0.0080(13)
C50 0.0494(18) 0.0559(19) 0.0257(14) -0.0070(13) 0.0024(12) 0.0049(15)
C51 0.0329(15) 0.0543(18) 0.0285(14) 0.0016(12) -0.0010(11) 0.0012(13)
C52 0.0243(13) 0.0489(17) 0.0334(14) 0.0019(12) 0.0063(11) 0.0037(12)
C53 0.0263(13) 0.0380(14) 0.0232(12) -0.0023(10) 0.0067(10) -0.0014(11)
C54 0.0319(13) 0.0246(12) 0.0181(11) -0.0040(9) 0.0058(9) -0.0045(10)
C55 0.0356(14) 0.0285(13) 0.0209(11) -0.0022(9) 0.0037(10) -0.0014(11)
C56 0.0483(17) 0.0296(14) 0.0240(12) -0.0034(10) 0.0044(11) 0.0078(12)
C57 0.062(2) 0.0261(13) 0.0243(13) -0.0035(10) 0.0114(12) -0.0100(13)
C58 0.0518(18) 0.0303(14) 0.0383(15) -0.0078(11) 0.0186(13) -0.0156(13)
C59 0.0380(15) 0.0311(14) 0.0384(15) -0.0078(11) 0.0158(12) -0.0085(11)
C60 0.0420(15) 0.0291(13) 0.0257(12) -0.0015(10) 0.0097(11) -0.0135(11)
C61 0.074(2) 0.051(2) 0.0497(19) 0.0201(16) 0.0249(17) 0.0219(18)
C62 0.0460(17) 0.0491(17) 0.0312(14) 0.0083(13) 0.0163(12) 0.0052(14)
C63 0.067(3) 0.053(2) 0.070(3) -0.0030(18) 0.006(2) -0.0046(19)
C64 0.051(2) 0.0343(17) 0.080(3) -0.0069(16) 0.0041(18) -0.0009(15)
C65 0.0491(19) 0.0349(16) 0.056(2) -0.0052(14) 0.0105(15) -0.0088(14)

loop_
_atom_type_symbol
_atom_type_description
_atom_type_scat_dispersion_real
_atom_type_scat_dispersion_imag
_atom_type_scat_source
C C 0.0033 0.0016 'International Tables Vol C Tables 4.2.6.8 and 6.1.1.4'
H H 0.0000 0.0000 'International Tables Vol C Tables 4.2.6.8 and 6.1.1.4'
Mg Mg 0.0486 0.0363 'International Tables Vol C Tables 4.2.6.8 and 6.1.1.4'
N N 0.0061 0.0033 'International Tables Vol C Tables 4.2.6.8 and 6.1.1.4'

loop_
_geom_angle_atom_site_label_1
_geom_angle_atom_site_label_2
_geom_angle_atom_site_label_3
_geom_angle
_geom_angle_site_symmetry_1
N2 Mg1 N1 64.16(8) .
N2 Mg1 C1 153.47(10) .
N1 Mg1 C1 131.69(10) .
C5 N1 C16 129.11(19) .
C5 N1 Mg1 92.48(14) .
C16 N1 Mg1 136.73(15) .
C2 C1 Mg1 118.99(19) .
C2 C1 H1A 107.6 .
Mg1 C1 H1A 107.6 .
C2 C1 H1B 107.6 .
Mg1 C1 H1B 107.6 .
H1A C1 H1B 107.0 .
C5 N2 C28 130.67(19) .
C5 N2 Mg1 93.32(14) .
C28 N2 Mg1 135.09(15) .
C1 C2 C3 114.2(2) .
C1 C2 H2A 108.7 .
C3 C2 H2A 108.7 .
C1 C2 H2B 108.7 .
C3 C2 H2B 108.7 .
H2A C2 H2B 107.6 .
C4 C3 C2 112.1(3) .
C4 C3 H3A 109.2 .
C2 C3 H3A 109.2 .
C4 C3 H3B 109.2 .
C2 C3 H3B 109.2 .
H3A C3 H3B 107.9 .
C3 C4 H4A 109.5 .
C3 C4 H4B 109.5 .
H4A C4 H4B 109.5 .
C3 C4 H4C 109.5 .
H4A C4 H4C 109.5 .
H4B C4 H4C 109.5 .
N2 C5 N1 110.0(2) .
N2 C5 C6 125.9(2) .
N1 C5 C6 124.0(2) .
C7 C6 C5 111.15(18) .
C7 C6 C8 108.78(19) .
C5 C6 C8 108.38(18) .
C7 C6 C9 106.96(19) .
C5 C6 C9 114.13(19) .
C8 C6 C9 107.28(19) .
C6 C7 C14 111.17(19) .
C6 C7 H7A 109.4 .
C14 C7 H7A 109.4 .
C6 C7 H7B 109.4 .
C14 C7 H7B 109.4 .
H7A C7 H7B 108.0 .
C12 C8 C6 111.12(19) .
C12 C8 H8A 109.4 .
C6 C8 H8A 109.4 .
C12 C8 H8B 109.4 .
C6 C8 H8B 109.4 .
H8A C8 H8B 108.0 .
C10 C9 C6 111.3(2) .
C10 C9 H9A 109.4 .
C6 C9 H9A 109.4 .
C10 C9 H9B 109.4 .
C6 C9 H9B 109.4 .
H9A C9 H9B 108.0 .
C15 C10 C11 110.6(2) .
C15 C10 C9 109.5(2) .
C11 C10 C9 108.4(2) .
C15 C10 H10 109.4 .
C11 C10 H10 109.4 .
C9 C10 H10 109.4 .
C10 C11 C12 109.8(2) .
C10 C11 H11A 109.7 .
C12 C11 H11A 109.7 .
C10 C11 H11B 109.7 .
C12 C11 H11B 109.7 .
H11A C11 H11B 108.2 .
C13 C12 C11 109.7(2) .
C13 C12 C8 108.5(2) .
C11 C12 C8 109.4(2) .
C13 C12 H12 109.8 .
C11 C12 H12 109.8 .
C8 C12 H12 109.8 .
C14 C13 C12 110.6(2) .
C14 C13 H13A 109.5 .
C12 C13 H13A 109.5 .
C14 C13 H13B 109.5 .
C12 C13 H13B 109.5 .
H13A C13 H13B 108.1 .
C13 C14 C15 109.9(2) .
C13 C14 C7 108.5(2) .
C15 C14 C7 109.4(2) .
C13 C14 H14 109.7 .
C15 C14 H14 109.7 .
C7 C14 H14 109.7 .
C10 C15 C14 109.4(2) .
C10 C15 H15A 109.8 .
C14 C15 H15A 109.8 .
C10 C15 H15B 109.8 .
C14 C15 H15B 109.8 .
H15A C15 H15B 108.2 .
C17 C16 C21 120.0(2) .
C17 C16 N1 120.1(2) .
C21 C16 N1 119.3(2) .
C18 C17 C16 118.9(2) .
C18 C17 C25 120.1(2) .
C16 C17 C25 120.9(2) .
C19 C18 C17 121.4(2) .
C19 C18 H18 119.3 .
C17 C18 H18 119.3 .
C18 C19 C20 119.2(2) .
C18 C19 H19 120.4 .
C20 C19 H19 120.4 .
C19 C20 C21 121.6(2) .
C19 C20 H20 119.2 .
C21 C20 H20 119.2 .
C20 C21 C16 118.6(2) .
C20 C21 C22 120.5(2) .
C16 C21 C22 120.7(2) .
C21 C22 C23 114.9(2) .
C21 C22 C24 108.9(2) .
C23 C22 C24 109.8(2) .
C21 C22 H22 107.7 .
C23 C22 H22 107.7 .
C24 C22 H22 107.7 .
C22 C23 H23A 109.5 .
C22 C23 H23B 109.5 .
H23A C23 H23B 109.5 .
C22 C23 H23C 109.5 .
H23A C23 H23C 109.5 .
H23B C23 H23C 109.5 .
C22 C24 H24A 109.5 .
C22 C24 H24B 109.5 .
H24A C24 H24B 109.5 .
C22 C24 H24C 109.5 .
H24A C24 H24C 109.5 .
H24B C24 H24C 109.5 .
C17 C25 C26 114.2(2) .
C17 C25 C27 109.0(2) .
C26 C25 C27 110.0(2) .
C17 C25 H25 107.8 .
C26 C25 H25 107.8 .
C27 C25 H25 107.8 .
C25 C26 H26A 109.5 .
C25 C26 H26B 109.5 .
H26A C26 H26B 109.5 .
C25 C26 H26C 109.5 .
H26A C26 H26C 109.5 .
H26B C26 H26C 109.5 .
C25 C27 H27A 109.5 .
C25 C27 H27B 109.5 .
H27A C27 H27B 109.5 .
C25 C27 H27C 109.5 .
H27A C27 H27C 109.5 .
H27B C27 H27C 109.5 .
C29 C28 N2 120.1(2) .
C29 C28 C33 119.5(2) .
N2 C28 C33 119.9(2) .
C30 C29 C28 118.9(2) .
C30 C29 C47 123.2(2) .
C28 C29 C47 117.9(2) .
C29 C30 C31 122.1(2) .
C29 C30 H30 118.9 .
C31 C30 H30 118.9 .
C32 C31 C30 118.0(2) .
C32 C31 C60 121.7(2) .
C30 C31 C60 120.2(2) .
C31 C32 C33 121.7(2) .
C31 C32 H32 119.2 .
C33 C32 H32 119.2 .
C32 C33 C28 119.6(2) .
C32 C33 C34 121.7(2) .
C28 C33 C34 118.6(2) .
C33 C34 C41 112.40(19) .
C33 C34 C35 109.39(19) .
C41 C34 C35 113.9(2) .
C33 C34 H34 106.9 .
C41 C34 H34 106.9 .
C35 C34 H34 106.9 .
C40 C35 C36 118.1(2) .
C40 C35 C34 120.7(2) .
C36 C35 C34 121.2(2) .
C37 C36 C35 121.0(2) .
C37 C36 H36 119.5 .
C35 C36 H36 119.5 .
C38 C37 C36 120.1(3) .
C38 C37 H37 119.9 .
C36 C37 H37 119.9 .
C39 C38 C37 119.9(3) .
C39 C38 H38 120.1 .
C37 C38 H38 120.1 .
C38 C39 C40 120.0(3) .
C38 C39 H39 120.0 .
C40 C39 H39 120.0 .
C35 C40 C39 120.9(2) .
C35 C40 H40 119.6 .
C39 C40 H40 119.6 .
C46 C41 C42 117.8(2) .
C46 C41 C34 123.8(2) .
C42 C41 C34 118.4(2) .
C43 C42 C41 121.3(3) .
C43 C42 H42 119.3 .
C41 C42 H42 119.3 .
C42 C43 C44 119.9(3) .
C42 C43 H43 120.0 .
C44 C43 H43 120.0 .
C45 C44 C43 119.6(3) .
C45 C44 H44 120.2 .
C43 C44 H44 120.2 .
C44 C45 C46 120.4(3) .
C44 C45 H45 119.8 .
C46 C45 H45 119.8 .
C41 C46 C45 120.9(3) .
C41 C46 H46 119.5 .
C45 C46 H46 119.5 .
C54 C47 C29 115.91(19) .
C54 C47 C48 108.03(19) .
C29 C47 C48 111.7(2) .
C54 C47 H47 106.9 .
C29 C47 H47 106.9 .
C48 C47 H47 106.9 .
C49 C48 C53 118.3(2) .
C49 C48 C47 118.3(2) .
C53 C48 C47 123.2(2) .
C50 C49 C48 120.6(3) .
C50 C49 H49 119.7 .
C48 C49 H49 119.7 .
C49 C50 C51 120.4(3) .
C49 C50 H50 119.8 .
C51 C50 H50 119.8 .
C52 C51 C50 119.6(3) .
C52 C51 H51 120.2 .
C50 C51 H51 120.2 .
C51 C52 C53 120.2(3) .
C51 C52 H52 119.9 .
C53 C52 H52 119.9 .
C52 C53 C48 120.9(2) .
C52 C53 H53 119.6 .
C48 C53 H53 119.6 .
C55 C54 C59 118.3(2) .
C55 C54 C47 120.1(2) .
C59 C54 C47 121.4(2) .
C54 C55 C56 120.7(3) .
C54 C55 H55 119.6 .
C56 C55 H55 119.6 .
C57 C56 C55 120.1(3) .
C57 C56 H56 120.0 .
C55 C56 H56 120.0 .
C58 C57 C56 119.9(3) .
C58 C57 H57 120.1 .
C56 C57 H57 120.1 .
C57 C58 C59 119.9(3) .
C57 C58 H58 120.0 .
C59 C58 H58 120.0 .
C58 C59 C54 121.1(3) .
C58 C59 H59 119.4 .
C54 C59 H59 119.4 .
C61 C60 C62 109.8(2) .
C61 C60 C31 110.0(2) .
C62 C60 C31 114.3(2) .
C61 C60 H60 107.5 .
C62 C60 H60 107.5 .
C31 C60 H60 107.5 .
C60 C61 H61A 109.5 .
C60 C61 H61B 109.5 .
H61A C61 H61B 109.5 .
C60 C61 H61C 109.5 .
H61A C61 H61C 109.5 .
H61B C61 H61C 109.5 .
C60 C62 H62A 109.5 .
C60 C62 H62B 109.5 .
H62A C62 H62B 109.5 .
C60 C62 H62C 109.5 .
H62A C62 H62C 109.5 .
H62B C62 H62C 109.5 .
C64 C63 H63A 109.5 .
C64 C63 H63B 109.5 .
H63A C63 H63B 109.5 .
C64 C63 H63C 109.5 .
H63A C63 H63C 109.5 .
H63B C63 H63C 109.5 .
C63 C64 C65 111.4(3) .
C63 C64 H64A 109.4 .
C65 C64 H64A 109.4 .
C63 C64 H64B 109.4 .
C65 C64 H64B 109.4 .
H64A C64 H64B 108.0 .
C65 C65 C64 114.3(3) 3_565
C65 C65 H65A 108.7 3_565
C64 C65 H65A 108.7 .
C65 C65 H65B 108.7 3_565
C64 C65 H65B 108.7 .
H65A C65 H65B 107.6 .

loop_
_geom_bond_atom_site_label_1
_geom_bond_atom_site_label_2
_geom_bond_distance
_geom_bond_site_symmetry_2
Mg1 N2 2.069(2) .
Mg1 N1 2.084(2) .
Mg1 C1 2.090(3) .
N1 C5 1.349(3) .
N1 C16 1.424(3) .
C1 C2 1.524(4) .
C1 H1A 0.9900 .
C1 H1B 0.9900 .
N2 C5 1.343(3) .
N2 C28 1.408(3) .
C2 C3 1.550(4) .
C2 H2A 0.9900 .
C2 H2B 0.9900 .
C3 C4 1.522(5) .
C3 H3A 0.9900 .
C3 H3B 0.9900 .
C4 H4A 0.9800 .
C4 H4B 0.9800 .
C4 H4C 0.9800 .
C5 C6 1.547(3) .
C6 C7 1.541(3) .
C6 C8 1.548(3) .
C6 C9 1.557(3) .
C7 C14 1.549(3) .
C7 H7A 0.9900 .
C7 H7B 0.9900 .
C8 C12 1.540(3) .
C8 H8A 0.9900 .
C8 H8B 0.9900 .
C9 C10 1.547(3) .
C9 H9A 0.9900 .
C9 H9B 0.9900 .
C10 C15 1.517(4) .
C10 C11 1.528(4) .
C10 H10 1.0000 .
C11 C12 1.528(4) .
C11 H11A 0.9900 .
C11 H11B 0.9900 .
C12 C13 1.528(3) .
C12 H12 1.0000 .
C13 C14 1.525(3) .
C13 H13A 0.9900 .
C13 H13B 0.9900 .
C14 C15 1.530(4) .
C14 H14 1.0000 .
C15 H15A 0.9900 .
C15 H15B 0.9900 .
C16 C17 1.411(3) .
C16 C21 1.416(3) .
C17 C18 1.395(4) .
C17 C25 1.520(4) .
C18 C19 1.385(4) .
C18 H18 0.9500 .
C19 C20 1.389(4) .
C19 H19 0.9500 .
C20 C21 1.392(3) .
C20 H20 0.9500 .
C21 C22 1.517(3) .
C22 C23 1.530(4) .
C22 C24 1.535(4) .
C22 H22 1.0000 .
C23 H23A 0.9800 .
C23 H23B 0.9800 .
C23 H23C 0.9800 .
C24 H24A 0.9800 .
C24 H24B 0.9800 .
C24 H24C 0.9800 .
C25 C26 1.533(4) .
C25 C27 1.535(4) .
C25 H25 1.0000 .
C26 H26A 0.9800 .
C26 H26B 0.9800 .
C26 H26C 0.9800 .
C27 H27A 0.9800 .
C27 H27B 0.9800 .
C27 H27C 0.9800 .
C28 C29 1.408(3) .
C28 C33 1.410(3) .
C29 C30 1.389(3) .
C29 C47 1.526(3) .
C30 C31 1.400(3) .
C30 H30 0.9500 .
C31 C32 1.387(3) .
C31 C60 1.520(3) .
C32 C33 1.390(3) .
C32 H32 0.9500 .
C33 C34 1.528(3) .
C34 C41 1.529(3) .
C34 C35 1.529(3) .
C34 H34 1.0000 .
C35 C40 1.393(3) .
C35 C36 1.393(4) .
C36 C37 1.392(4) .
C36 H36 0.9500 .
C37 C38 1.382(4) .
C37 H37 0.9500 .
C38 C39 1.378(4) .
C38 H38 0.9500 .
C39 C40 1.400(4) .
C39 H39 0.9500 .
C40 H40 0.9500 .
C41 C46 1.385(4) .
C41 C42 1.397(4) .
C42 C43 1.384(4) .
C42 H42 0.9500 .
C43 C44 1.386(4) .
C43 H43 0.9500 .
C44 C45 1.371(5) .
C44 H44 0.9500 .
C45 C46 1.397(4) .
C45 H45 0.9500 .
C46 H46 0.9500 .
C47 C54 1.525(3) .
C47 C48 1.528(3) .
C47 H47 1.0000 .
C48 C49 1.393(4) .
C48 C53 1.395(4) .
C49 C50 1.384(4) .
C49 H49 0.9500 .
C50 C51 1.389(4) .
C50 H50 0.9500 .
C51 C52 1.378(4) .
C51 H51 0.9500 .
C52 C53 1.388(4) .
C52 H52 0.9500 .
C53 H53 0.9500 .
C54 C55 1.380(4) .
C54 C59 1.394(4) .
C55 C56 1.398(4) .
C55 H55 0.9500 .
C56 C57 1.382(4) .
C56 H56 0.9500 .
C57 C58 1.374(4) .
C57 H57 0.9500 .
C58 C59 1.388(4) .
C58 H58 0.9500 .
C59 H59 0.9500 .
C60 C61 1.488(4) .
C60 C62 1.519(4) .
C60 H60 1.0000 .
C61 H61A 0.9800 .
C61 H61B 0.9800 .
C61 H61C 0.9800 .
C62 H62A 0.9800 .
C62 H62B 0.9800 .
C62 H62C 0.9800 .
C63 C64 1.514(5) .
C63 H63A 0.9800 .
C63 H63B 0.9800 .
C63 H63C 0.9800 .
C64 C65 1.519(5) .
C64 H64A 0.9900 .
C64 H64B 0.9900 .
C65 C65 1.497(7) 3_565
C65 H65A 0.9900 .
C65 H65B 0.9900 .
